data_7156126
loop_
_publ_author_name
'Zhu, Yanshuo'
'Guo, Jia'
'Jin, Shaojing'
'Guo, Jiaomei'
'Bai, Xuguan'
'Wang, Qilin'
'Bu, Zhanwei'

_publ_section_title
;
 Construction of bridged cyclic N,O-ketal spirooxindoles through a Michael
 addition/N,O-ketalization sequence.
;
_journal_issue 10
_journal_name_full 'Organic &amp; biomolecular chemistry'
_journal_page_first 1751
_journal_page_last 1759
_journal_paper_doi 10.1039/c8ob00306h
_journal_volume 16
_journal_year 2018
_chemical_absolute_configuration unk
_chemical_formula_moiety 'C26 H22 N2 O3'
_chemical_formula_sum 'C26 H22 N2 O3'
_chemical_formula_weight 410.45
_space_group_crystal_system monoclinic
_space_group_IT_number 4
_space_group_name_Hall 'P 2yb'
_space_group_name_H-M_alt 'P 1 21 1'
_symmetry_space_group_name_Hall 'P 2yb'
_symmetry_space_group_name_H-M 'P 1 21 1'
_atom_sites_solution_hydrogens geom
_atom_sites_solution_primary direct
_atom_sites_solution_secondary difmap
_audit_creation_method SHELXL-2014/7
_audit_update_record
;
2018-01-08 deposited with the CCDC.
2018-02-13 downloaded from the CCDC.
;
_cell_angle_alpha 90
_cell_angle_beta 92.398(2)
_cell_angle_gamma 90
_cell_formula_units_Z 2
_cell_length_a 10.4093(12)
_cell_length_b 6.2017(7)
_cell_length_c 15.4242(17)
_cell_measurement_reflns_used 6064
_cell_measurement_temperature 100(2)
_cell_measurement_theta_max 30.60
_cell_measurement_theta_min 2.32
_cell_volume 994.84(19)
_computing_cell_refinement 'Bruker SAINT'
_computing_data_collection 'Bruker APEX2'
_computing_data_reduction 'Bruker SAINT'
_computing_molecular_graphics 'Bruker SHELXTL'
_computing_publication_material 'Bruker SHELXTL'
_computing_structure_refinement 'SHELXL-2014 (Sheldrick 2014)'
_computing_structure_solution 'SHELXS-97 (Sheldrick 2008)'
_diffrn_ambient_temperature 100(2)
_diffrn_measured_fraction_theta_full 0.999
_diffrn_measured_fraction_theta_max 0.934
_diffrn_measurement_device_type 'Bruker APEX-II CCD'
_diffrn_measurement_method '\f and \w scans'
_diffrn_radiation_type MoK\a
_diffrn_radiation_wavelength 0.71073
_diffrn_reflns_av_R_equivalents 0.0227
_diffrn_reflns_av_unetI/netI 0.0343
_diffrn_reflns_Laue_measured_fraction_full 0.999
_diffrn_reflns_Laue_measured_fraction_max 0.934
_diffrn_reflns_limit_h_max 14
_diffrn_reflns_limit_h_min -14
_diffrn_reflns_limit_k_max 8
_diffrn_reflns_limit_k_min -8
_diffrn_reflns_limit_l_max 22
_diffrn_reflns_limit_l_min -19
_diffrn_reflns_number 11165
_diffrn_reflns_point_group_measured_fraction_full 0.987
_diffrn_reflns_point_group_measured_fraction_max 0.886
_diffrn_reflns_theta_full 25.242
_diffrn_reflns_theta_max 31.006
_diffrn_reflns_theta_min 1.321
_diffrn_source 'fine-focus sealed tube'
_exptl_absorpt_coefficient_mu 0.090
_exptl_absorpt_correction_type multi-scan
_exptl_absorpt_process_details sadabs
_exptl_crystal_colour colourless
_exptl_crystal_density_diffrn 1.370
_exptl_crystal_description prism
_exptl_crystal_F_000 432
_exptl_crystal_size_max 1.360
_exptl_crystal_size_mid 0.340
_exptl_crystal_size_min 0.090
_exptl_transmission_factor_max 0.2132
_exptl_transmission_factor_min 0.1799
_refine_diff_density_max 0.301
_refine_diff_density_min -0.243
_refine_diff_density_rms 0.050
_refine_ls_abs_structure_details
;
 Flack x determined using 2191 quotients [(I+)-(I-)]/[(I+)+(I-)]
 (Parsons, Flack and Wagner, Acta Cryst. B69 (2013) 249-259).
;
_refine_ls_abs_structure_Flack -0.7(3)
_refine_ls_extinction_method none
_refine_ls_goodness_of_fit_ref 1.002
_refine_ls_hydrogen_treatment constr
_refine_ls_matrix_type full
_refine_ls_number_parameters 281
_refine_ls_number_reflns 5599
_refine_ls_number_restraints 1
_refine_ls_restrained_S_all 1.002
_refine_ls_R_factor_all 0.0366
_refine_ls_R_factor_gt 0.0345
_refine_ls_shift/su_max 0.000
_refine_ls_shift/su_mean 0.000
_refine_ls_structure_factor_coef Fsqd
_refine_ls_weighting_details 'w=1/[\s^2^(Fo^2^)+(0.0478P)^2^+0.2514P] where P=(Fo^2^+2Fc^2^)/3'
_refine_ls_weighting_scheme calc
_refine_ls_wR_factor_gt 0.0878
_refine_ls_wR_factor_ref 0.0895
_reflns_Friedel_coverage 0.749
_reflns_Friedel_fraction_full 0.972
_reflns_Friedel_fraction_max 0.829
_reflns_number_gt 5343
_reflns_number_total 5599
_reflns_threshold_expression 'I > 2\s(I)'
_cod_data_source_file c8ob00306h2.cif
_cod_data_source_block mo_hd_wql18_0m
_cod_depositor_comments 'Adding full bibliography for 7156126.cif.'
_cod_database_code 7156126
_shelx_shelxl_version_number 2014/7
_shelx_space_group_comment
;
The symmetry employed for this shelxl refinement is uniquely defined
by the following loop, which should always be used as a source of
symmetry information in preference to the above space-group names.
They are only intended as comments.
;
_shelx_estimated_absorpt_t_min 0.887
_shelx_estimated_absorpt_t_max 0.992

loop_
_space_group_symop_operation_xyz
'x, y, z'
'-x, y+1/2, -z'

loop_
_atom_site_label
_atom_site_type_symbol
_atom_site_fract_x
_atom_site_fract_y
_atom_site_fract_z
_atom_site_U_iso_or_equiv
_atom_site_adp_type
_atom_site_occupancy
_atom_site_site_symmetry_order
_atom_site_calc_flag
_atom_site_refinement_flags_posn
_atom_site_refinement_flags_adp
O1 O 0.58630(11) 0.4682(2) 0.26895(8) 0.0176(3) Uani 1 1 d . .
O2 O 0.94500(11) 0.3118(2) 0.12887(8) 0.0151(2) Uani 1 1 d . .
O3 O 0.68347(12) 0.9355(2) 0.21086(8) 0.0179(3) Uani 1 1 d . .
N1 N 0.77481(13) 0.4837(2) 0.20152(9) 0.0123(3) Uani 1 1 d . .
N2 N 0.72374(13) 0.8827(2) 0.35765(10) 0.0144(3) Uani 1 1 d . .
C1 C 0.60096(17) 0.3318(4) -0.10265(12) 0.0214(4) Uani 1 1 d . .
H1 H 0.5460 0.3007 -0.1518 0.026 Uiso 1 1 calc R U
C2 C 0.58647(17) 0.5230(4) -0.05698(12) 0.0222(4) Uani 1 1 d . .
H18 H 0.5208 0.6218 -0.0748 0.027 Uiso 1 1 calc R U
C3 C 0.66724(17) 0.5710(3) 0.01450(12) 0.0190(3) Uani 1 1 d . .
H19 H 0.6574 0.7027 0.0449 0.023 Uiso 1 1 calc R U
C4 C 0.76313(15) 0.4246(3) 0.04154(11) 0.0145(3) Uani 1 1 d . .
C5 C 0.84754(15) 0.4773(3) 0.12142(11) 0.0128(3) Uani 1 1 d . .
C6 C 0.82793(15) 0.6424(3) 0.26402(10) 0.0120(3) Uani 1 1 d . .
C7 C 0.73489(15) 0.8381(3) 0.27141(11) 0.0136(3) Uani 1 1 d . .
C8 C 0.62626(17) 1.0296(3) 0.38960(12) 0.0190(3) Uani 1 1 d . .
H21 H 0.6123 1.1494 0.3478 0.023 Uiso 1 1 calc R U
H20 H 0.6572 1.0920 0.4457 0.023 Uiso 1 1 calc R U
C9 C 0.49926(17) 0.9121(4) 0.40158(15) 0.0267(4) Uani 1 1 d . .
H3 H 0.4673 0.8538 0.3457 0.040 Uiso 1 1 calc R U
H2 H 0.4361 1.0133 0.4236 0.040 Uiso 1 1 calc R U
H22 H 0.5129 0.7939 0.4431 0.040 Uiso 1 1 calc R U
C10 C 0.78224(14) 0.7204(3) 0.40928(11) 0.0139(3) Uani 1 1 d . .
C11 C 0.84267(14) 0.5686(3) 0.35740(10) 0.0125(3) Uani 1 1 d . .
C12 C 0.90082(15) 0.3889(3) 0.39536(11) 0.0152(3) Uani 1 1 d . .
H7 H 0.9416 0.2843 0.3609 0.018 Uiso 1 1 calc R U
C13 C 0.89829(16) 0.3643(3) 0.48576(12) 0.0174(3) Uani 1 1 d . .
H6 H 0.9361 0.2406 0.5127 0.021 Uiso 1 1 calc R U
C14 C 0.84086(16) 0.5198(3) 0.53593(11) 0.0179(3) Uani 1 1 d . .
H4 H 0.8421 0.5026 0.5972 0.021 Uiso 1 1 calc R U
C15 C 0.78118(15) 0.7013(3) 0.49844(11) 0.0166(3) Uani 1 1 d . .
H5 H 0.7415 0.8071 0.5329 0.020 Uiso 1 1 calc R U
C16 C 0.65194(15) 0.4136(3) 0.20910(11) 0.0142(3) Uani 1 1 d . .
H8 H 0.6160 0.3187 0.1662 0.017 Uiso 1 1 calc R U
C17 C 1.04985(15) 0.3557(3) 0.18387(11) 0.0138(3) Uani 1 1 d . .
C18 C 1.05923(15) 0.5466(3) 0.23244(11) 0.0135(3) Uani 1 1 d . .
C19 C 0.95334(15) 0.7119(3) 0.21964(11) 0.0133(3) Uani 1 1 d . .
H9 H 0.9820 0.8598 0.2375 0.016 Uiso 1 1 calc R U
C20 C 0.91002(15) 0.7014(3) 0.12347(11) 0.0145(3) Uani 1 1 d . .
H10 H 0.9837 0.7096 0.0851 0.017 Uiso 1 1 calc R U
H11 H 0.8473 0.8163 0.1076 0.017 Uiso 1 1 calc R U
C21 C 1.16984(16) 0.5796(3) 0.28507(11) 0.0169(3) Uani 1 1 d . .
H12 H 1.1779 0.7080 0.3184 0.020 Uiso 1 1 calc R U
C22 C 1.26837(15) 0.4287(3) 0.28965(11) 0.0180(3) Uani 1 1 d . .
H13 H 1.3431 0.4541 0.3256 0.022 Uiso 1 1 calc R U
C23 C 1.25686(16) 0.2393(3) 0.24104(12) 0.0175(3) Uani 1 1 d . .
H15 H 1.3237 0.1350 0.2444 0.021 Uiso 1 1 calc R U
C24 C 1.14767(15) 0.2024(3) 0.18761(11) 0.0156(3) Uani 1 1 d . .
H14 H 1.1401 0.0741 0.1541 0.019 Uiso 1 1 calc R U
C25 C 0.69636(17) 0.1864(3) -0.07609(11) 0.0191(4) Uani 1 1 d . .
H17 H 0.7067 0.0557 -0.1072 0.023 Uiso 1 1 calc R U
C26 C 0.77706(15) 0.2320(3) -0.00381(11) 0.0156(3) Uani 1 1 d . .
H16 H 0.8416 0.1317 0.0145 0.019 Uiso 1 1 calc R U

loop_
_atom_site_aniso_label
_atom_site_aniso_U_11
_atom_site_aniso_U_22
_atom_site_aniso_U_33
_atom_site_aniso_U_23
_atom_site_aniso_U_13
_atom_site_aniso_U_12
O1 0.0141(5) 0.0201(7) 0.0191(6) 0.0013(5) 0.0037(4) -0.0001(5)
O2 0.0119(5) 0.0151(6) 0.0181(6) -0.0028(5) -0.0020(4) 0.0031(4)
O3 0.0208(6) 0.0157(6) 0.0173(6) 0.0022(5) 0.0009(5) 0.0050(5)
N1 0.0123(6) 0.0134(7) 0.0114(6) -0.0009(5) 0.0010(4) -0.0003(5)
N2 0.0149(6) 0.0131(7) 0.0153(6) 0.0001(5) 0.0030(5) 0.0026(5)
C1 0.0174(7) 0.0330(11) 0.0138(8) 0.0022(8) -0.0014(6) -0.0039(8)
C2 0.0174(8) 0.0309(11) 0.0181(8) 0.0045(8) -0.0013(6) 0.0039(7)
C3 0.0181(7) 0.0215(9) 0.0173(8) 0.0004(7) 0.0000(6) 0.0050(7)
C4 0.0129(6) 0.0199(8) 0.0107(7) 0.0010(6) 0.0011(5) 0.0004(6)
C5 0.0121(6) 0.0138(8) 0.0126(7) 0.0000(6) 0.0010(5) 0.0022(6)
C6 0.0121(6) 0.0120(7) 0.0119(7) -0.0011(6) 0.0014(5) 0.0003(5)
C7 0.0121(6) 0.0122(7) 0.0167(8) -0.0009(6) 0.0017(5) -0.0009(6)
C8 0.0207(8) 0.0169(9) 0.0199(8) -0.0008(7) 0.0062(6) 0.0058(7)
C9 0.0160(7) 0.0312(11) 0.0335(11) 0.0001(9) 0.0062(7) 0.0060(8)
C10 0.0111(6) 0.0144(8) 0.0163(7) -0.0007(6) 0.0014(5) -0.0017(6)
C11 0.0103(6) 0.0144(8) 0.0128(7) -0.0002(6) 0.0007(5) -0.0012(6)
C12 0.0124(6) 0.0153(8) 0.0178(8) 0.0004(6) 0.0016(6) 0.0008(6)
C13 0.0145(7) 0.0192(9) 0.0183(8) 0.0054(7) -0.0005(6) 0.0005(6)
C14 0.0160(7) 0.0231(9) 0.0146(8) 0.0041(7) 0.0008(6) -0.0017(6)
C15 0.0146(7) 0.0195(9) 0.0158(8) -0.0012(7) 0.0027(6) -0.0003(6)
C16 0.0126(6) 0.0128(7) 0.0171(7) 0.0014(6) -0.0010(5) -0.0010(6)
C17 0.0117(6) 0.0171(8) 0.0125(7) 0.0011(6) 0.0014(5) -0.0004(6)
C18 0.0107(6) 0.0170(8) 0.0132(7) 0.0001(6) 0.0027(5) 0.0000(6)
C19 0.0123(6) 0.0124(7) 0.0153(7) -0.0010(6) 0.0026(5) -0.0010(6)
C20 0.0150(7) 0.0141(8) 0.0147(7) 0.0015(6) 0.0035(5) -0.0001(6)
C21 0.0149(7) 0.0218(9) 0.0141(8) -0.0028(7) 0.0018(6) -0.0030(6)
C22 0.0123(6) 0.0279(10) 0.0139(7) 0.0010(7) 0.0005(5) -0.0015(7)
C23 0.0137(7) 0.0224(9) 0.0165(8) 0.0036(7) 0.0018(6) 0.0024(6)
C24 0.0138(7) 0.0174(8) 0.0159(7) 0.0014(6) 0.0023(6) 0.0015(6)
C25 0.0195(8) 0.0241(10) 0.0140(8) -0.0029(7) 0.0030(6) -0.0048(7)
C26 0.0135(7) 0.0185(8) 0.0149(8) -0.0003(6) 0.0016(6) 0.0002(6)

loop_
_atom_type_symbol
_atom_type_description
_atom_type_scat_dispersion_real
_atom_type_scat_dispersion_imag
_atom_type_scat_source
C C 0.0033 0.0016 'International Tables Vol C Tables 4.2.6.8 and 6.1.1.4'
H H 0.0000 0.0000 'International Tables Vol C Tables 4.2.6.8 and 6.1.1.4'
N N 0.0061 0.0033 'International Tables Vol C Tables 4.2.6.8 and 6.1.1.4'
O O 0.0106 0.0060 'International Tables Vol C Tables 4.2.6.8 and 6.1.1.4'

loop_
_geom_angle_atom_site_label_1
_geom_angle_atom_site_label_2
_geom_angle_atom_site_label_3
_geom_angle
C17 O2 C5 116.32(13)
C16 N1 C6 119.14(14)
C16 N1 C5 125.47(14)
C6 N1 C5 112.02(13)
C7 N2 C10 110.68(14)
C7 N2 C8 122.76(14)
C10 N2 C8 122.99(14)
C25 C1 C2 119.67(16)
C25 C1 H1 120.2
C2 C1 H1 120.2
C1 C2 C3 120.61(18)
C1 C2 H18 119.7
C3 C2 H18 119.7
C2 C3 C4 119.84(18)
C2 C3 H19 120.1
C4 C3 H19 120.1
C26 C4 C3 119.59(15)
C26 C4 C5 121.51(15)
C3 C4 C5 118.88(17)
O2 C5 N1 109.62(13)
O2 C5 C4 106.98(14)
N1 C5 C4 112.65(13)
O2 C5 C20 110.26(13)
N1 C5 C20 100.97(13)
C4 C5 C20 116.25(14)
N1 C6 C11 116.25(14)
N1 C6 C7 110.57(12)
C11 C6 C7 101.79(13)
N1 C6 C19 101.30(13)
C11 C6 C19 116.61(13)
C7 C6 C19 110.53(14)
O3 C7 N2 126.37(16)
O3 C7 C6 125.76(15)
N2 C7 C6 107.86(14)
N2 C8 C9 111.07(16)
N2 C8 H21 109.4
C9 C8 H21 109.4
N2 C8 H20 109.4
C9 C8 H20 109.4
H21 C8 H20 108.0
C8 C9 H3 109.5
C8 C9 H2 109.5
H3 C9 H2 109.5
C8 C9 H22 109.5
H3 C9 H22 109.5
H2 C9 H22 109.5
C15 C10 C11 122.25(16)
C15 C10 N2 127.15(16)
C11 C10 N2 110.58(14)
C12 C11 C10 119.82(15)
C12 C11 C6 132.10(15)
C10 C11 C6 108.07(14)
C11 C12 C13 118.73(16)
C11 C12 H7 120.6
C13 C12 H7 120.6
C14 C13 C12 120.33(16)
C14 C13 H6 119.8
C12 C13 H6 119.8
C13 C14 C15 121.52(16)
C13 C14 H4 119.2
C15 C14 H4 119.2
C10 C15 C14 117.31(17)
C10 C15 H5 121.3
C14 C15 H5 121.3
O1 C16 N1 122.34(16)
O1 C16 H8 118.8
N1 C16 H8 118.8
O2 C17 C24 116.67(15)
O2 C17 C18 122.00(14)
C24 C17 C18 121.32(15)
C21 C18 C17 118.15(16)
C21 C18 C19 123.74(16)
C17 C18 C19 117.95(14)
C18 C19 C20 106.31(14)
C18 C19 C6 111.97(14)
C20 C19 C6 101.25(12)
C18 C19 H9 112.2
C20 C19 H9 112.2
C6 C19 H9 112.2
C19 C20 C5 99.53(13)
C19 C20 H10 111.9
C5 C20 H10 111.9
C19 C20 H11 111.9
C5 C20 H11 111.9
H10 C20 H11 109.6
C22 C21 C18 121.35(17)
C22 C21 H12 119.3
C18 C21 H12 119.3
C21 C22 C23 119.57(15)
C21 C22 H13 120.2
C23 C22 H13 120.2
C22 C23 C24 120.33(16)
C22 C23 H15 119.8
C24 C23 H15 119.8
C17 C24 C23 119.27(17)
C17 C24 H14 120.4
C23 C24 H14 120.4
C1 C25 C26 120.14(19)
C1 C25 H17 119.9
C26 C25 H17 119.9
C4 C26 C25 120.15(17)
C4 C26 H16 119.9
C25 C26 H16 119.9

loop_
_geom_bond_atom_site_label_1
_geom_bond_atom_site_label_2
_geom_bond_distance
O1 C16 1.219(2)
O2 C17 1.3810(19)
O2 C5 1.444(2)
O3 C7 1.217(2)
N1 C16 1.361(2)
N1 C6 1.469(2)
N1 C5 1.476(2)
N2 C7 1.368(2)
N2 C10 1.407(2)
N2 C8 1.464(2)
C1 C25 1.390(3)
C1 C2 1.391(3)
C1 H1 0.9500
C2 C3 1.390(3)
C2 H18 0.9500
C3 C4 1.400(2)
C3 H19 0.9500
C4 C26 1.394(3)
C4 C5 1.519(2)
C5 C20 1.534(2)
C6 C11 1.513(2)
C6 C7 1.560(2)
C6 C19 1.560(2)
C8 C9 1.527(3)
C8 H21 0.9900
C8 H20 0.9900
C9 H3 0.9800
C9 H2 0.9800
C9 H22 0.9800
C10 C15 1.381(2)
C10 C11 1.401(2)
C11 C12 1.386(2)
C12 C13 1.404(2)
C12 H7 0.9500
C13 C14 1.387(3)
C13 H6 0.9500
C14 C15 1.399(3)
C14 H4 0.9500
C15 H5 0.9500
C16 H8 0.9500
C17 C24 1.392(2)
C17 C18 1.402(2)
C18 C21 1.396(2)
C18 C19 1.512(2)
C19 C20 1.534(2)
C19 H9 1.0000
C20 H10 0.9900
C20 H11 0.9900
C21 C22 1.388(3)
C21 H12 0.9500
C22 C23 1.396(3)
C22 H13 0.9500
C23 C24 1.395(2)
C23 H15 0.9500
C24 H14 0.9500
C25 C26 1.397(2)
C25 H17 0.9500
C26 H16 0.9500

loop_
_geom_hbond_atom_site_label_D
_geom_hbond_atom_site_label_H
_geom_hbond_atom_site_label_A
_geom_hbond_distance_DH
_geom_hbond_distance_HA
_geom_hbond_distance_DA
_geom_hbond_angle_DHA
_geom_hbond_site_symmetry_A
C20 H11 O3 0.99 2.49 3.123(2) 121.1 .
C8 H21 O1 0.99 2.33 3.312(2) 170.6 1_565
C20 H11 O3 0.99 2.49 3.123(2) 121.1 .
C8 H21 O1 0.99 2.33 3.312(2) 170.6 1_565
C20 H11 O3 0.99 2.49 3.123(2) 121.1 .
C8 H21 O1 0.99 2.33 3.312(2) 170.6 1_565
C8 H21 O1 0.99 2.33 3.312(2) 170.6 1_565
C20 H11 O3 0.99 2.49 3.123(2) 121.1 .
C8 H21 O1 0.99 2.33 3.312(2) 170.6 1_565
C20 H11 O3 0.99 2.49 3.123(2) 121.1 .

loop_
_geom_torsion_atom_site_label_1
_geom_torsion_atom_site_label_2
_geom_torsion_atom_site_label_3
_geom_torsion_atom_site_label_4
_geom_torsion
C25 C1 C2 C3 0.6(3)
C1 C2 C3 C4 -0.8(3)
C2 C3 C4 C26 0.3(3)
C2 C3 C4 C5 -178.16(17)
C17 O2 C5 N1 -72.89(17)
C17 O2 C5 C4 164.68(14)
C17 O2 C5 C20 37.40(18)
C16 N1 C5 O2 -107.52(17)
C6 N1 C5 O2 93.56(15)
C16 N1 C5 C4 11.5(2)
C6 N1 C5 C4 -147.46(14)
C16 N1 C5 C20 136.15(16)
C6 N1 C5 C20 -22.78(16)
C26 C4 C5 O2 7.4(2)
C3 C4 C5 O2 -174.24(15)
C26 C4 C5 N1 -113.15(18)
C3 C4 C5 N1 65.2(2)
C26 C4 C5 C20 131.03(17)
C3 C4 C5 C20 -50.6(2)
C16 N1 C6 C11 64.63(19)
C5 N1 C6 C11 -134.96(14)
C16 N1 C6 C7 -50.74(19)
C5 N1 C6 C7 109.67(15)
C16 N1 C6 C19 -167.93(15)
C5 N1 C6 C19 -7.52(17)
C10 N2 C7 O3 172.14(16)
C8 N2 C7 O3 12.9(3)
C10 N2 C7 C6 -9.07(18)
C8 N2 C7 C6 -168.31(14)
N1 C6 C7 O3 -47.1(2)
C11 C6 C7 O3 -171.17(16)
C19 C6 C7 O3 64.3(2)
N1 C6 C7 N2 134.14(14)
C11 C6 C7 N2 10.03(16)
C19 C6 C7 N2 -114.51(15)
C7 N2 C8 C9 85.3(2)
C10 N2 C8 C9 -71.4(2)
C7 N2 C10 C15 -174.35(16)
C8 N2 C10 C15 -15.2(3)
C7 N2 C10 C11 4.20(19)
C8 N2 C10 C11 163.39(15)
C15 C10 C11 C12 1.9(2)
N2 C10 C11 C12 -176.78(14)
C15 C10 C11 C6 -178.62(15)
N2 C10 C11 C6 2.74(18)
N1 C6 C11 C12 51.7(2)
C7 C6 C11 C12 171.92(17)
C19 C6 C11 C12 -67.7(2)
N1 C6 C11 C10 -127.72(15)
C7 C6 C11 C10 -7.52(16)
C19 C6 C11 C10 112.84(16)
C10 C11 C12 C13 -0.4(2)
C6 C11 C12 C13 -179.81(16)
C11 C12 C13 C14 -1.3(3)
C12 C13 C14 C15 1.7(3)
C11 C10 C15 C14 -1.5(2)
N2 C10 C15 C14 176.95(16)
C13 C14 C15 C10 -0.3(3)
C6 N1 C16 O1 -4.3(2)
C5 N1 C16 O1 -161.88(16)
C5 O2 C17 C24 -176.43(15)
C5 O2 C17 C18 2.3(2)
O2 C17 C18 C21 -178.73(16)
C24 C17 C18 C21 0.0(2)
O2 C17 C18 C19 -3.2(2)
C24 C17 C18 C19 175.57(15)
C21 C18 C19 C20 140.38(17)
C17 C18 C19 C20 -34.92(19)
C21 C18 C19 C6 -109.91(18)
C17 C18 C19 C6 74.79(18)
N1 C6 C19 C18 -77.97(15)
C11 C6 C19 C18 49.2(2)
C7 C6 C19 C18 164.81(13)
N1 C6 C19 C20 34.92(15)
C11 C6 C19 C20 162.12(14)
C7 C6 C19 C20 -82.30(16)
C18 C19 C20 C5 68.17(15)
C6 C19 C20 C5 -48.94(15)
O2 C5 C20 C19 -72.30(15)
N1 C5 C20 C19 43.55(14)
C4 C5 C20 C19 165.75(14)
C17 C18 C21 C22 0.0(3)
C19 C18 C21 C22 -175.29(16)
C18 C21 C22 C23 -0.3(3)
C21 C22 C23 C24 0.5(3)
O2 C17 C24 C23 179.06(15)
C18 C17 C24 C23 0.3(3)
C22 C23 C24 C17 -0.5(3)
C2 C1 C25 C26 0.1(3)
C3 C4 C26 C25 0.4(3)
C5 C4 C26 C25 178.81(16)
C1 C25 C26 C4 -0.6(3)
